data_7045239
loop_
_publ_author_name
'Fan, Qi-Jia'
'Lin, Yue-Jian'
'Hahn, F. Ekkehardt'
'Jin, Guo-Xin'

_publ_section_title
;
 Host-guest capability of a three-dimensional heterometallic macrocycle.
;
_journal_issue 7
_journal_name_full 'Dalton transactions (Cambridge, England : 2003)'
_journal_page_first 2240
_journal_page_last 2246
_journal_paper_doi 10.1039/c7dt04453d
_journal_volume 47
_journal_year 2018
_chemical_formula_sum 'C174 H300 Cl4 Cu4 F12 N4 O56 Rh4 S4'
_chemical_formula_weight 4508.00
_space_group_crystal_system triclinic
_space_group_IT_number 2
_space_group_name_Hall '-P 1'
_space_group_name_H-M_alt 'P -1'
_symmetry_space_group_name_Hall '-P 1'
_symmetry_space_group_name_H-M 'P -1'
_atom_sites_solution_hydrogens geom
_audit_creation_method SHELXL-2014/7
_audit_update_record
;
2018-01-07 deposited with the CCDC.
2018-01-09 downloaded from the CCDC.
;
_cell_angle_alpha 97.404(2)
_cell_angle_beta 111.887(2)
_cell_angle_gamma 110.504(2)
_cell_formula_units_Z 1
_cell_length_a 17.0424(8)
_cell_length_b 17.8943(9)
_cell_length_c 20.7290(10)
_cell_measurement_reflns_used 9771
_cell_measurement_temperature 173(2)
_cell_measurement_theta_max 70.21
_cell_measurement_theta_min 2.76
_cell_volume 5243.8(5)
_computing_cell_refinement 'Bruker SAINT'
_computing_data_collection 'Bruker APEX2'
_computing_data_reduction 'Bruker SAINT'
_computing_molecular_graphics 'Bruker SHELXTL'
_computing_publication_material 'Bruker SHELXTL'
_computing_structure_refinement 'SHELXL-2014/7 (Sheldrick, 2014)'
_computing_structure_solution 'SHELXS-97 (Sheldrick 2008)'
_diffrn_ambient_temperature 173(2)
_diffrn_measured_fraction_theta_full 0.926
_diffrn_measured_fraction_theta_max 0.926
_diffrn_measurement_device_type 'Bruker APEX-II CCD'
_diffrn_measurement_method '\f and \w scans'
_diffrn_radiation_type CuK\a
_diffrn_radiation_wavelength 1.54178
_diffrn_reflns_av_R_equivalents 0.0570
_diffrn_reflns_av_unetI/netI 0.0704
_diffrn_reflns_Laue_measured_fraction_full 0.926
_diffrn_reflns_Laue_measured_fraction_max 0.926
_diffrn_reflns_limit_h_max 20
_diffrn_reflns_limit_h_min -19
_diffrn_reflns_limit_k_max 21
_diffrn_reflns_limit_k_min -21
_diffrn_reflns_limit_l_max 24
_diffrn_reflns_limit_l_min -24
_diffrn_reflns_number 46876
_diffrn_reflns_point_group_measured_fraction_full 0.926
_diffrn_reflns_point_group_measured_fraction_max 0.926
_diffrn_reflns_theta_full 67.497
_diffrn_reflns_theta_max 67.497
_diffrn_reflns_theta_min 2.407
_exptl_absorpt_coefficient_mu 4.490
_exptl_absorpt_correction_T_max 0.384
_exptl_absorpt_correction_T_min 0.222
_exptl_absorpt_correction_type multi-scan
_exptl_absorpt_process_details sadabs
_exptl_crystal_colour green
_exptl_crystal_density_diffrn 1.428
_exptl_crystal_description block
_exptl_crystal_F_000 2356
_exptl_crystal_size_max 0.320
_exptl_crystal_size_mid 0.220
_exptl_crystal_size_min 0.190
_platon_squeeze_details
; 
 In asymmetric unit of this data, there were disordered 
 solvents (five methanol and one water molecules) which 
 could not be restrained properly. Therefore, SQUEEZE 
 algorithm was used to omit them. 
;
_refine_diff_density_max 2.278
_refine_diff_density_min -0.987
_refine_diff_density_rms 0.167
_refine_ls_extinction_method none
_refine_ls_goodness_of_fit_ref 1.087
_refine_ls_hydrogen_treatment constr
_refine_ls_matrix_type full
_refine_ls_number_parameters 1136
_refine_ls_number_reflns 17521
_refine_ls_number_restraints 167
_refine_ls_restrained_S_all 1.088
_refine_ls_R_factor_all 0.1463
_refine_ls_R_factor_gt 0.1237
_refine_ls_shift/su_max 0.002
_refine_ls_shift/su_mean 0.000
_refine_ls_structure_factor_coef Fsqd
_refine_ls_weighting_details 'w=1/[\s^2^(Fo^2^)+(0.1016P)^2^+120.9903P] where P=(Fo^2^+2Fc^2^)/3'
_refine_ls_weighting_scheme calc
_refine_ls_wR_factor_gt 0.3516
_refine_ls_wR_factor_ref 0.3610
_reflns_Friedel_coverage 0.000
_reflns_number_gt 12913
_reflns_number_total 17521
_reflns_threshold_expression 'I > 2\s(I)'
_cod_data_source_file c7dt04453d2.cif
_cod_data_source_block G4_1a
_cod_depositor_comments 'Adding full bibliography for 7045239--7045244.cif.'
_cod_database_code 7045239
_shelx_shelxl_version_number 2014/7
_shelx_space_group_comment
; 
The symmetry employed for this shelxl refinement is uniquely defined 
by the following loop, which should always be used as a source of 
symmetry information in preference to the above space-group names. 
They are only intended as comments. 
;
_shelx_estimated_absorpt_t_min 0.328
_shelx_estimated_absorpt_t_max 0.482
_platon_squeeze_void_probe_radius 1.20

loop_
_space_group_symop_operation_xyz
'x, y, z'
'-x, -y, -z'

loop_
_atom_site_label
_atom_site_type_symbol
_atom_site_fract_x
_atom_site_fract_y
_atom_site_fract_z
_atom_site_U_iso_or_equiv
_atom_site_adp_type
_atom_site_occupancy
_atom_site_site_symmetry_order
_atom_site_calc_flag
_atom_site_refinement_flags_posn
_atom_site_refinement_flags_adp
_atom_site_refinement_flags_occupancy
_atom_site_disorder_assembly
_atom_site_disorder_group
Rh1 Rh 0.70559(7) 0.42294(7) 0.86825(5) 0.0487(3) Uani 1 1 d . . . . .
Rh2 Rh 0.65337(6) -0.02168(7) 0.92638(5) 0.0452(3) Uani 1 1 d . . . . .
Cu1 Cu 0.28011(12) 0.11430(15) 0.45044(10) 0.0564(6) Uani 1 1 d . . . . .
Cu2 Cu 0.77348(13) 0.27149(18) 0.50143(10) 0.0698(8) Uani 1 1 d . . . . .
Cl1 Cl 0.8789(2) 0.2386(2) 0.9038(2) 0.0628(9) Uani 1 1 d . . . . .
Cl2 Cl 0.4669(2) 0.1527(2) 0.8624(2) 0.0554(8) Uani 1 1 d . . . . .
N1 N 0.6523(6) 0.3556(7) 0.7576(5) 0.044(2) Uani 1 1 d . . . . .
N2 N 0.4011(6) 0.0629(7) 0.1883(5) 0.042(2) Uani 1 1 d . . . . .
O1 O 0.6090(5) 0.3118(5) 0.8717(4) 0.0425(19) Uani 1 1 d . . . . .
O2 O 0.7807(6) 0.3492(6) 0.8888(5) 0.048(2) Uani 1 1 d . . . . .
O3 O 0.7482(5) 0.0888(6) 0.9206(4) 0.0441(19) Uani 1 1 d . . . . .
O4 O 0.5780(5) 0.0530(5) 0.9059(4) 0.0410(18) Uani 1 1 d . . . . .
O5 O 0.4033(5) 0.1800(7) 0.5300(4) 0.054(3) Uani 1 1 d . . . . .
O6 O 0.2214(6) 0.1129(7) 0.5135(5) 0.064(3) Uani 1 1 d . . . . .
O7 O 0.7117(6) 0.2818(7) 0.5606(5) 0.062(3) Uani 1 1 d . . . . .
O8 O 0.8948(6) 0.3234(8) 0.5833(5) 0.075(3) Uani 1 1 d . . . . .
O9 O 0.3432(5) 0.1078(6) 0.3919(4) 0.052(2) Uani 1 1 d . . . . .
O10 O 0.1574(6) 0.0437(7) 0.3707(5) 0.060(3) Uani 1 1 d . . . . .
O11 O 0.6516(6) 0.2093(7) 0.4218(5) 0.063(3) Uani 1 1 d . . . . .
O12 O 0.8338(6) 0.2507(9) 0.4440(5) 0.079(4) Uani 1 1 d . . . . .
O13 O 0.2658(8) 0.8031(7) 0.9425(7) 0.079(3) Uani 1 1 d . . . . .
O14 O 0.2506(17) 0.6697(11) 0.9521(9) 0.154(9) Uani 1 1 d . . . . .
O15 O 0.2400(11) 0.7024(13) 0.8413(8) 0.136(7) Uani 1 1 d . . . . .
O16 O 0.2389(14) 0.1822(12) 0.9060(12) 0.157(9) Uani 1 1 d . . . . .
O17 O 0.2848(13) 0.3086(14) 0.9977(10) 0.141(7) Uani 1 1 d . . . . .
O18 O 0.2055(17) 0.2950(16) 0.8711(15) 0.212(13) Uani 1 1 d . . . . .
O19 O 0.2659(12) 0.2395(11) 0.4242(10) 0.121(5) Uani 1 1 d . . . . .
O20 O 0.7818(11) 0.4006(12) 0.4728(10) 0.120(5) Uani 1 1 d . . . . .
S1 S 0.2301(4) 0.7182(3) 0.9057(2) 0.0789(12) Uani 1 1 d . . . . .
S2 S 0.2618(5) 0.2678(5) 0.9268(4) 0.127(3) Uani 1 1 d . . . . .
F1 F 0.0842(11) 0.7027(12) 0.9245(9) 0.173(8) Uani 1 1 d . . . . .
F2 F 0.0758(10) 0.7261(12) 0.8246(9) 0.150(6) Uani 1 1 d . . . . .
F3 F 0.0558(12) 0.6054(10) 0.8367(10) 0.172(8) Uani 1 1 d . . . . .
F4 F 0.4317(13) 0.2921(13) 0.9727(10) 0.162(7) Uani 1 1 d . . . . .
F5 F 0.3662(15) 0.2891(12) 0.8581(10) 0.166(7) Uani 1 1 d . . . . .
F6 F 0.4044(15) 0.3967(10) 0.9380(14) 0.198(10) Uani 1 1 d D . . . .
C1 C 0.6374(8) 0.2575(8) 0.8816(6) 0.039(3) Uani 1 1 d . . . . .
C2 C 0.7366(8) 0.2782(9) 0.8918(6) 0.043(3) Uani 1 1 d . . . . .
C3 C 0.7698(8) 0.2178(8) 0.9004(6) 0.045(3) Uani 1 1 d . . . . .
C4 C 0.7195(8) 0.1436(7) 0.9082(6) 0.037(3) Uani 1 1 d . . . . .
C5 C 0.6209(7) 0.1225(8) 0.8996(5) 0.037(3) Uani 1 1 d . . . . .
C6 C 0.5822(9) 0.1776(9) 0.8814(6) 0.044(3) Uani 1 1 d . . . . .
C7 C 0.5625(10) 0.3112(10) 0.7151(7) 0.055(3) Uani 1 1 d . . . . .
H7 H 0.5202 0.3132 0.7342 0.066 Uiso 1 1 calc R U . . .
C8 C 0.5244(8) 0.2609(8) 0.6435(6) 0.044(3) Uani 1 1 d . . . . .
C9 C 0.5889(9) 0.2637(9) 0.6159(7) 0.048(3) Uani 1 1 d . . . . .
H9 H 0.5669 0.2335 0.5668 0.058 Uiso 1 1 calc R U . . .
C10 C 0.6837(8) 0.3097(9) 0.6595(6) 0.045(3) Uani 1 1 d . . . . .
C11 C 0.7136(8) 0.3564(9) 0.7311(7) 0.047(3) Uani 1 1 d . . . . .
H11 H 0.7788 0.3894 0.7616 0.056 Uiso 1 1 calc R U . . .
C12 C 0.4211(9) 0.2094(9) 0.5943(7) 0.047(3) Uani 1 1 d . . . . .
C13 C 0.3571(9) 0.2002(10) 0.6222(7) 0.057(4) Uani 1 1 d . . . . .
H13 H 0.3799 0.2284 0.6720 0.068 Uiso 1 1 calc R U . . .
C14 C 0.2604(10) 0.1513(11) 0.5804(7) 0.062(4) Uani 1 1 d . . . . .
C15 C 0.1927(10) 0.1359(14) 0.6166(8) 0.082(6) Uani 1 1 d D . . . .
C16 C 0.114(2) 0.162(3) 0.570(2) 0.073(11) Uani 0.49(3) 1 d . U P A 1
H16A H 0.0609 0.1408 0.5807 0.109 Uiso 0.49(3) 1 calc R U P A 1
H16B H 0.0935 0.1371 0.5177 0.109 Uiso 0.49(3) 1 calc R U P A 1
H16C H 0.1402 0.2226 0.5815 0.109 Uiso 0.49(3) 1 calc R U P A 1
C17 C 0.141(4) 0.040(3) 0.598(3) 0.115(19) Uani 0.49(3) 1 d . U P A 1
H17A H 0.1421 0.0133 0.5536 0.172 Uiso 0.49(3) 1 calc R U P A 1
H17B H 0.0761 0.0239 0.5888 0.172 Uiso 0.49(3) 1 calc R U P A 1
H17C H 0.1727 0.0216 0.6381 0.172 Uiso 0.49(3) 1 calc R U P A 1
C18 C 0.233(3) 0.197(4) 0.688(3) 0.12(2) Uani 0.49(3) 1 d . U P A 1
H18A H 0.1864 0.1845 0.7068 0.182 Uiso 0.49(3) 1 calc R U P A 1
H18B H 0.2501 0.2531 0.6828 0.182 Uiso 0.49(3) 1 calc R U P A 1
H18C H 0.2887 0.1930 0.7216 0.182 Uiso 0.49(3) 1 calc R U P A 1
C16' C 0.0929(19) 0.078(3) 0.5603(19) 0.107(16) Uani 0.51(3) 1 d D U P A 2
H16D H 0.0875 0.0218 0.5454 0.161 Uiso 0.51(3) 1 calc R U P A 2
H16E H 0.0770 0.0989 0.5177 0.161 Uiso 0.51(3) 1 calc R U P A 2
H16F H 0.0498 0.0773 0.5813 0.161 Uiso 0.51(3) 1 calc R U P A 2
C17' C 0.232(2) 0.112(3) 0.6854(16) 0.084(13) Uani 0.51(3) 1 d D U P A 2
H17D H 0.1935 0.1099 0.7109 0.126 Uiso 0.51(3) 1 calc R U P A 2
H17E H 0.2966 0.1539 0.7171 0.126 Uiso 0.51(3) 1 calc R U P A 2
H17F H 0.2314 0.0572 0.6724 0.126 Uiso 0.51(3) 1 calc R U P A 2
C18' C 0.196(5) 0.222(2) 0.640(4) 0.15(2) Uani 0.51(3) 1 d D U P A 2
H18D H 0.1438 0.2165 0.6511 0.218 Uiso 0.51(3) 1 calc R U P A 2
H18E H 0.1919 0.2477 0.6004 0.218 Uiso 0.51(3) 1 calc R U P A 2
H18F H 0.2557 0.2579 0.6834 0.218 Uiso 0.51(3) 1 calc R U P A 2
C19 C 0.7521(9) 0.3116(9) 0.6292(6) 0.049(3) Uani 1 1 d . . . . .
C20 C 0.8463(8) 0.3416(9) 0.6753(7) 0.050(3) Uani 1 1 d . . . . .
H20 H 0.8664 0.3598 0.7263 0.060 Uiso 1 1 calc R U . . .
C21 C 0.9149(10) 0.3468(11) 0.6504(7) 0.061(4) Uani 1 1 d . . . . .
C22 C 1.0182(10) 0.3837(12) 0.7052(9) 0.071(5) Uani 1 1 d . . . . .
C23 C 1.0603(13) 0.3289(17) 0.6795(12) 0.107(8) Uani 1 1 d . . . . .
H23A H 1.1289 0.3574 0.7062 0.160 Uiso 1 1 calc R U . . .
H23B H 1.0410 0.3197 0.6272 0.160 Uiso 1 1 calc R U . . .
H23C H 1.0377 0.2749 0.6888 0.160 Uiso 1 1 calc R U . . .
C24 C 1.0645(16) 0.4700(16) 0.6966(15) 0.123(9) Uani 1 1 d . U . . .
H24A H 1.0372 0.5059 0.7095 0.185 Uiso 1 1 calc R U . . .
H24B H 1.0538 0.4636 0.6459 0.185 Uiso 1 1 calc R U . . .
H24C H 1.1321 0.4954 0.7287 0.185 Uiso 1 1 calc R U . . .
C25 C 1.0376(14) 0.388(2) 0.7798(9) 0.131(11) Uani 1 1 d . . . . .
H25A H 1.0085 0.4194 0.7961 0.196 Uiso 1 1 calc R U . . .
H25B H 1.1056 0.4151 0.8107 0.196 Uiso 1 1 calc R U . . .
H25C H 1.0121 0.3307 0.7834 0.196 Uiso 1 1 calc R U . . .
C26 C 0.3395(8) 0.0531(8) 0.2163(6) 0.044(3) Uani 1 1 d . . . . .
H26 H 0.2741 0.0264 0.1846 0.053 Uiso 1 1 calc R U . . .
C27 C 0.3708(8) 0.0819(8) 0.2918(6) 0.043(3) Uani 1 1 d . . . . .
C28 C 0.4656(8) 0.1210(9) 0.3363(7) 0.047(3) Uani 1 1 d . . . . .
H28 H 0.4883 0.1421 0.3873 0.056 Uiso 1 1 calc R U . . .
C29 C 0.5294(8) 0.1303(9) 0.3071(6) 0.046(3) Uani 1 1 d . . . . .
C30 C 0.4934(8) 0.0999(8) 0.2318(7) 0.045(3) Uani 1 1 d . . . . .
H30 H 0.5354 0.1056 0.2109 0.054 Uiso 1 1 calc R U . . .
C31 C 0.3025(8) 0.0727(8) 0.3234(6) 0.042(3) Uani 1 1 d . . . . .
C32 C 0.2077(8) 0.0312(10) 0.2801(7) 0.058(4) Uani 1 1 d . . . . .
H32 H 0.1867 0.0101 0.2293 0.069 Uiso 1 1 calc R U . . .
C33 C 0.1395(8) 0.0176(9) 0.3048(7) 0.050(3) Uani 1 1 d . . . . .
C34 C 0.0340(11) -0.0340(14) 0.2529(8) 0.076(5) Uani 1 1 d . . . . .
C35 C -0.0187(11) 0.0142(15) 0.2655(10) 0.093(6) Uani 1 1 d . U . . .
H35A H -0.0092 0.0238 0.3160 0.140 Uiso 1 1 calc R U . . .
H35B H -0.0858 -0.0180 0.2324 0.140 Uiso 1 1 calc R U . . .
H35C H 0.0046 0.0681 0.2562 0.140 Uiso 1 1 calc R U . . .
C36 C 0.0146(10) -0.0483(16) 0.1730(9) 0.095(7) Uani 1 1 d . U . . .
H36A H -0.0532 -0.0717 0.1420 0.142 Uiso 1 1 calc R U . . .
H36B H 0.0385 -0.0875 0.1602 0.142 Uiso 1 1 calc R U . . .
H36C H 0.0459 0.0050 0.1656 0.142 Uiso 1 1 calc R U . . .
C37 C 0.0042(12) -0.1152(15) 0.2722(11) 0.097(7) Uani 1 1 d . . . . .
H37A H 0.0196 -0.1026 0.3241 0.146 Uiso 1 1 calc R U . . .
H37B H 0.0373 -0.1466 0.2621 0.146 Uiso 1 1 calc R U . . .
H37C H -0.0636 -0.1487 0.2430 0.146 Uiso 1 1 calc R U . . .
C38 C 0.6325(9) 0.1744(9) 0.3578(7) 0.050(3) Uani 1 1 d . . . . .
C39 C 0.6986(9) 0.1735(11) 0.3323(7) 0.059(4) Uani 1 1 d . . . . .
H39 H 0.6764 0.1470 0.2822 0.071 Uiso 1 1 calc R U . . .
C40 C 0.7943(9) 0.2097(11) 0.3774(7) 0.062(4) Uani 1 1 d . . . . .
C41 C 0.8641(10) 0.2059(13) 0.3477(9) 0.074(5) Uani 1 1 d . U . . .
C42 C 0.9310(16) 0.180(2) 0.3996(12) 0.123(9) Uani 1 1 d . U . . .
H42A H 0.9801 0.1827 0.3849 0.185 Uiso 1 1 calc R U . . .
H42B H 0.8968 0.1225 0.3986 0.185 Uiso 1 1 calc R U . . .
H42C H 0.9595 0.2175 0.4490 0.185 Uiso 1 1 calc R U . . .
C43 C 0.8158(13) 0.1445(15) 0.2714(9) 0.098(7) Uani 1 1 d . U . . .
H43A H 0.7703 0.1601 0.2380 0.148 Uiso 1 1 calc R U . . .
H43B H 0.7833 0.0879 0.2728 0.148 Uiso 1 1 calc R U . . .
H43C H 0.8628 0.1461 0.2546 0.148 Uiso 1 1 calc R U . . .
C44 C 0.9156(15) 0.2897(16) 0.3468(13) 0.118(9) Uani 1 1 d . U . . .
H44A H 0.9608 0.3250 0.3967 0.178 Uiso 1 1 calc R U . . .
H44B H 0.8716 0.3133 0.3254 0.178 Uiso 1 1 calc R U . . .
H44C H 0.9490 0.2870 0.3176 0.178 Uiso 1 1 calc R U . . .
C45 C 0.7281(15) 0.5113(11) 0.9603(8) 0.073(5) Uani 1 1 d . . . . .
C46 C 0.8113(13) 0.5303(13) 0.9602(11) 0.093(7) Uani 1 1 d . . . . .
C47 C 0.8027(13) 0.5484(11) 0.8924(13) 0.087(6) Uani 1 1 d . U . . .
C48 C 0.7083(16) 0.5385(11) 0.8529(9) 0.082(5) Uani 1 1 d . U . . .
C49 C 0.6617(12) 0.5163(11) 0.8963(10) 0.074(5) Uani 1 1 d . . . . .
C50 C 0.702(2) 0.4870(17) 1.0196(13) 0.130(10) Uani 1 1 d . . . . .
H50A H 0.7246 0.4456 1.0347 0.195 Uiso 1 1 calc R U . . .
H50B H 0.6340 0.4630 1.0009 0.195 Uiso 1 1 calc R U . . .
H50C H 0.7316 0.5367 1.0615 0.195 Uiso 1 1 calc R U . . .
C51 C 0.8903(19) 0.5249(17) 1.0189(14) 0.140(11) Uani 1 1 d . U . . .
H51A H 0.8676 0.4715 1.0290 0.210 Uiso 1 1 calc R U . . .
H51B H 0.9167 0.5710 1.0631 0.210 Uiso 1 1 calc R U . . .
H51C H 0.9389 0.5287 1.0033 0.210 Uiso 1 1 calc R U . . .
C52 C 0.882(2) 0.570(2) 0.872(2) 0.190(16) Uani 1 1 d . U . . .
H52A H 0.8594 0.5736 0.8221 0.286 Uiso 1 1 calc R U . . .
H52B H 0.9044 0.5268 0.8752 0.286 Uiso 1 1 calc R U . . .
H52C H 0.9328 0.6241 0.9055 0.286 Uiso 1 1 calc R U . . .
C53 C 0.670(3) 0.555(2) 0.7796(16) 0.170(13) Uani 1 1 d . U . . .
H53A H 0.6030 0.5164 0.7510 0.255 Uiso 1 1 calc R U . . .
H53B H 0.7043 0.5468 0.7529 0.255 Uiso 1 1 calc R U . . .
H53C H 0.6766 0.6127 0.7878 0.255 Uiso 1 1 calc R U . . .
C54 C 0.5629(16) 0.4980(15) 0.8756(16) 0.121(9) Uani 1 1 d . U . . .
H54A H 0.5591 0.5483 0.8965 0.182 Uiso 1 1 calc R U . . .
H54B H 0.5360 0.4529 0.8941 0.182 Uiso 1 1 calc R U . . .
H54C H 0.5278 0.4808 0.8224 0.182 Uiso 1 1 calc R U . . .
C55 C 0.6530(10) -0.0402(9) 1.0278(7) 0.053(3) Uani 1 1 d . . . . .
C56 C 0.5896(10) -0.1160(10) 0.9687(7) 0.055(3) Uani 1 1 d . . . . .
C57 C 0.6447(11) -0.1408(9) 0.9399(7) 0.056(3) Uani 1 1 d . . . . .
C58 C 0.7391(10) -0.0788(10) 0.9771(8) 0.059(4) Uani 1 1 d . . . . .
C59 C 0.7443(11) -0.0163(9) 1.0336(7) 0.058(4) Uani 1 1 d . . . . .
C60 C 0.6296(12) 0.0105(10) 1.0754(8) 0.066(4) Uani 1 1 d . . . . .
H60A H 0.6600 0.0100 1.1258 0.100 Uiso 1 1 calc R U . . .
H60B H 0.5614 -0.0137 1.0580 0.100 Uiso 1 1 calc R U . . .
H60C H 0.6520 0.0682 1.0734 0.100 Uiso 1 1 calc R U . . .
C61 C 0.4882(11) -0.1630(10) 0.9482(9) 0.065(4) Uani 1 1 d . . . . .
H61A H 0.4806 -0.2019 0.9769 0.097 Uiso 1 1 calc R U . . .
H61B H 0.4543 -0.1942 0.8962 0.097 Uiso 1 1 calc R U . . .
H61C H 0.4630 -0.1236 0.9578 0.097 Uiso 1 1 calc R U . . .
C62 C 0.6080(13) -0.2174(11) 0.8800(9) 0.076(5) Uani 1 1 d . . . . .
H62A H 0.6578 -0.2166 0.8668 0.113 Uiso 1 1 calc R U . . .
H62B H 0.5553 -0.2195 0.8375 0.113 Uiso 1 1 calc R U . . .
H62C H 0.5867 -0.2667 0.8959 0.113 Uiso 1 1 calc R U . . .
C63 C 0.8229(12) -0.0755(14) 0.9653(11) 0.089(6) Uani 1 1 d . . . . .
H63A H 0.8548 -0.1026 0.9970 0.134 Uiso 1 1 calc R U . . .
H63B H 0.8666 -0.0171 0.9770 0.134 Uiso 1 1 calc R U . . .
H63C H 0.8015 -0.1048 0.9143 0.134 Uiso 1 1 calc R U . . .
C64 C 0.8312(10) 0.0593(11) 1.0870(8) 0.073(5) Uani 1 1 d . U . . .
H64A H 0.8636 0.0889 1.0611 0.109 Uiso 1 1 calc R U . . .
H64B H 0.8728 0.0421 1.1225 0.109 Uiso 1 1 calc R U . . .
H64C H 0.8143 0.0965 1.1124 0.109 Uiso 1 1 calc R U . . .
C65 C 0.1086(18) 0.6848(15) 0.8729(14) 0.104(7) Uani 1 1 d . U . . .
C66 C 0.370(2) 0.3120(14) 0.9257(18) 0.138(10) Uani 1 1 d D U . . .
C67 C 0.5773(13) 0.0481(10) 0.5696(8) 0.069(4) Uani 1 1 d . . . . .
C68 C 0.4849(14) 0.0202(10) 0.5607(8) 0.067(4) Uani 1 1 d . . . . .
C69 C 0.4079(12) -0.0284(11) 0.4919(11) 0.074(5) Uani 1 1 d . . . . .
C70 C 0.3153(18) -0.0552(14) 0.4853(16) 0.102(7) Uani 1 1 d . . . . .
C71 C 0.298(3) -0.038(2) 0.543(2) 0.139(12) Uani 1 1 d . . . . .
H71 H 0.2361 -0.0577 0.5372 0.167 Uiso 1 1 calc R U . . .
C72 C 0.379(3) 0.010(2) 0.613(2) 0.149(15) Uani 1 1 d . . . . .
H72 H 0.3671 0.0212 0.6542 0.179 Uiso 1 1 calc R U . . .
C73 C 0.473(2) 0.0425(17) 0.6248(16) 0.119(9) Uani 1 1 d . . . . .
C74 C 0.553(2) 0.0891(15) 0.6922(10) 0.104(7) Uani 1 1 d . U . . .
H74 H 0.5451 0.1029 0.7345 0.125 Uiso 1 1 calc R U . . .
C75 C 0.642(2) 0.1149(15) 0.6981(12) 0.110(7) Uani 1 1 d . U . . .
H75 H 0.6944 0.1462 0.7443 0.131 Uiso 1 1 calc R U . . .
C76 C 0.6561(18) 0.0964(14) 0.6388(12) 0.101(7) Uani 1 1 d . U . . .
C77 C 0.7431(19) 0.1229(16) 0.6431(16) 0.120(8) Uani 1 1 d . U . . .
H77 H 0.7955 0.1552 0.6892 0.144 Uiso 1 1 calc R U . . .
C78 C 0.760(2) 0.1050(19) 0.5837(19) 0.130(9) Uani 1 1 d . U . . .
H78 H 0.8221 0.1267 0.5895 0.156 Uiso 1 1 calc R U . . .
C79 C 0.181(2) 0.245(2) 0.419(2) 0.158(13) Uani 1 1 d . . . . .
H79A H 0.1471 0.2502 0.3710 0.237 Uiso 1 1 calc R U . . .
H79B H 0.1967 0.2933 0.4571 0.237 Uiso 1 1 calc R U . . .
H79C H 0.1407 0.1937 0.4245 0.237 Uiso 1 1 calc R U . . .
C80 C 0.876(2) 0.462(2) 0.484(2) 0.177(15) Uani 1 1 d . . . . .
H80A H 0.9234 0.4429 0.5090 0.265 Uiso 1 1 calc R U . . .
H80B H 0.8916 0.5168 0.5134 0.265 Uiso 1 1 calc R U . . .
H80C H 0.8738 0.4648 0.4365 0.265 Uiso 1 1 calc R U . . .
C81 C 0.0825(17) 0.234(2) 0.0117(18) 0.156(14) Uani 1 1 d . . . . .
C82 C 0.365(3) 0.586(3) 0.837(3) 0.20(2) Uani 1 1 d D . . . .
O21 O 0.1748(13) 0.2661(11) 0.0659(11) 0.137(7) Uani 1 1 d . . . . .
O22 O 0.3410(16) 0.6410(18) 0.7937(13) 0.181(11) Uani 1 1 d D . . . .

loop_
_atom_site_aniso_label
_atom_site_aniso_U_11
_atom_site_aniso_U_22
_atom_site_aniso_U_33
_atom_site_aniso_U_23
_atom_site_aniso_U_13
_atom_site_aniso_U_12
Rh1 0.0418(6) 0.0518(6) 0.0381(5) 0.0033(4) 0.0168(4) 0.0097(5)
Rh2 0.0343(5) 0.0571(6) 0.0319(4) 0.0075(4) 0.0108(4) 0.0133(5)
Cu1 0.0255(9) 0.0904(16) 0.0370(9) 0.0055(9) 0.0143(7) 0.0121(10)
Cu2 0.0240(9) 0.119(2) 0.0359(10) -0.0073(11) 0.0099(8) 0.0126(11)
Cl1 0.0315(16) 0.067(2) 0.081(2) 0.0179(19) 0.0272(16) 0.0113(16)
Cl2 0.0337(15) 0.066(2) 0.070(2) 0.0246(17) 0.0279(15) 0.0186(16)
N1 0.022(5) 0.049(6) 0.037(5) 0.001(4) 0.010(4) -0.002(5)
N2 0.024(5) 0.053(6) 0.038(5) 0.010(5) 0.012(4) 0.008(5)
O1 0.031(4) 0.048(5) 0.045(4) 0.016(4) 0.020(4) 0.009(4)
O2 0.032(4) 0.052(6) 0.045(5) 0.010(4) 0.015(4) 0.006(4)
O3 0.030(4) 0.054(5) 0.041(4) 0.013(4) 0.016(4) 0.010(4)
O4 0.030(4) 0.047(5) 0.036(4) 0.008(4) 0.013(3) 0.011(4)
O5 0.016(4) 0.084(7) 0.036(4) -0.002(4) 0.008(3) 0.003(4)
O6 0.027(4) 0.100(8) 0.046(5) 0.008(5) 0.015(4) 0.013(5)
O7 0.029(4) 0.097(8) 0.033(4) -0.004(5) 0.010(4) 0.013(5)
O8 0.030(5) 0.116(10) 0.047(5) -0.001(6) 0.011(4) 0.014(6)
O9 0.021(4) 0.080(7) 0.038(4) 0.004(4) 0.011(3) 0.010(4)
O10 0.028(4) 0.101(8) 0.039(5) 0.012(5) 0.018(4) 0.014(5)
O11 0.025(4) 0.102(8) 0.036(5) -0.005(5) 0.008(4) 0.015(5)
O12 0.031(5) 0.137(11) 0.046(5) 0.000(6) 0.016(4) 0.024(6)
O13 0.061(7) 0.068(7) 0.077(7) 0.018(6) 0.022(6) 0.006(6)
O14 0.23(2) 0.094(12) 0.096(11) 0.015(9) 0.025(13) 0.084(14)
O15 0.086(10) 0.208(19) 0.076(9) -0.022(11) 0.025(8) 0.057(12)
O16 0.122(15) 0.095(13) 0.171(18) 0.040(12) -0.004(13) 0.032(12)
O17 0.110(13) 0.19(2) 0.101(12) 0.029(13) 0.046(11) 0.054(13)
O18 0.149(19) 0.18(2) 0.22(3) 0.075(19) -0.021(18) 0.093(18)
O19 0.102(11) 0.136(14) 0.143(14) 0.044(11) 0.057(11) 0.066(11)
O20 0.090(11) 0.145(15) 0.121(12) 0.040(11) 0.059(10) 0.034(10)
S1 0.082(3) 0.084(3) 0.059(2) 0.011(2) 0.026(2) 0.032(3)
S2 0.096(5) 0.099(5) 0.107(5) 0.025(4) 0.001(4) 0.007(4)
F1 0.110(11) 0.206(18) 0.125(12) -0.036(12) 0.071(10) -0.006(11)
F2 0.075(8) 0.183(17) 0.130(12) -0.005(11) 0.009(8) 0.047(10)
F3 0.121(12) 0.106(11) 0.161(15) -0.043(10) 0.044(11) -0.037(10)
F4 0.143(14) 0.213(19) 0.133(13) 0.047(13) 0.040(11) 0.108(14)
F5 0.203(19) 0.174(16) 0.134(13) 0.014(12) 0.086(13) 0.096(15)
F6 0.21(2) 0.095(11) 0.31(3) 0.013(14) 0.19(2) 0.021(12)
C1 0.037(6) 0.049(7) 0.029(5) 0.009(5) 0.017(5) 0.016(6)
C2 0.029(6) 0.056(8) 0.025(5) 0.002(5) 0.008(5) 0.007(6)
C3 0.032(6) 0.053(8) 0.036(6) 0.003(5) 0.011(5) 0.011(6)
C4 0.032(6) 0.038(6) 0.029(5) 0.002(5) 0.009(5) 0.010(6)
C5 0.018(5) 0.044(7) 0.024(5) -0.004(5) 0.007(4) -0.006(5)
C6 0.039(7) 0.063(8) 0.035(6) 0.014(6) 0.018(5) 0.026(7)
C7 0.050(8) 0.073(10) 0.042(7) 0.016(7) 0.027(6) 0.020(8)
C8 0.019(5) 0.049(7) 0.040(6) 0.002(5) 0.010(5) -0.003(5)
C9 0.036(7) 0.061(8) 0.036(6) 0.008(6) 0.015(5) 0.012(6)
C10 0.029(6) 0.061(8) 0.034(6) 0.005(5) 0.013(5) 0.011(6)
C11 0.023(6) 0.057(8) 0.040(6) 0.003(6) 0.011(5) 0.001(6)
C12 0.038(7) 0.061(8) 0.043(7) 0.011(6) 0.020(5) 0.022(7)
C13 0.031(7) 0.080(10) 0.043(7) 0.005(7) 0.018(6) 0.011(7)
C14 0.040(7) 0.100(12) 0.043(7) 0.014(7) 0.021(6) 0.025(8)
C15 0.044(9) 0.136(18) 0.054(9) 0.010(10) 0.029(7) 0.026(10)
C16 0.027(14) 0.10(3) 0.08(2) 0.011(17) 0.026(14) 0.012(16)
C17 0.09(3) 0.13(3) 0.13(3) 0.05(2) 0.09(3) 0.01(2)
C18 0.08(3) 0.16(4) 0.10(3) 0.00(2) 0.07(2) 0.01(2)
C16' 0.07(2) 0.14(4) 0.09(2) 0.03(2) 0.045(19) 0.02(2)
C17' 0.050(17) 0.12(3) 0.070(19) 0.027(18) 0.044(15) 0.003(17)
C18' 0.14(4) 0.18(4) 0.16(4) 0.04(3) 0.11(3) 0.08(3)
C19 0.037(7) 0.072(9) 0.035(6) 0.008(6) 0.018(5) 0.021(7)
C20 0.029(6) 0.062(9) 0.037(6) 0.000(6) 0.012(5) 0.004(6)
C21 0.039(7) 0.084(11) 0.041(7) -0.001(7) 0.013(6) 0.017(8)
C22 0.037(8) 0.081(12) 0.063(9) -0.003(8) 0.006(7) 0.017(8)
C23 0.052(10) 0.16(2) 0.090(14) 0.013(14) 0.015(10) 0.050(13)
C24 0.067(13) 0.113(18) 0.126(18) 0.027(15) 0.016(12) 0.003(13)
C25 0.068(12) 0.26(3) 0.042(9) 0.007(14) 0.003(8) 0.086(18)
C26 0.019(5) 0.059(8) 0.036(6) 0.005(5) 0.010(5) 0.003(6)
C27 0.022(6) 0.057(8) 0.041(6) 0.011(6) 0.011(5) 0.013(6)
C28 0.028(6) 0.057(8) 0.039(6) 0.004(6) 0.007(5) 0.014(6)
C29 0.031(6) 0.063(8) 0.036(6) 0.007(6) 0.011(5) 0.019(6)
C30 0.022(6) 0.052(8) 0.044(6) 0.001(6) 0.017(5) 0.001(6)
C31 0.026(6) 0.050(7) 0.039(6) 0.011(5) 0.013(5) 0.010(6)
C32 0.022(6) 0.090(11) 0.036(6) 0.009(7) 0.007(5) 0.008(7)
C33 0.016(5) 0.070(9) 0.044(7) 0.013(6) 0.013(5) 0.001(6)
C34 0.043(8) 0.125(16) 0.043(8) 0.018(9) 0.015(7) 0.024(10)
C35 0.038(8) 0.150(18) 0.077(11) 0.023(11) 0.018(8) 0.036(10)
C36 0.029(7) 0.163(19) 0.050(8) 0.013(10) 0.003(6) 0.019(10)
C37 0.037(9) 0.129(19) 0.080(12) 0.013(12) 0.009(8) 0.013(11)
C38 0.031(6) 0.070(9) 0.039(6) 0.010(6) 0.018(5) 0.013(7)
C39 0.034(7) 0.090(11) 0.040(7) 0.005(7) 0.015(6) 0.019(8)
C40 0.031(7) 0.090(12) 0.043(7) 0.001(7) 0.017(6) 0.008(7)
C41 0.035(7) 0.105(12) 0.060(8) 0.002(8) 0.021(6) 0.015(8)
C42 0.085(13) 0.22(3) 0.079(12) 0.019(14) 0.037(11) 0.088(16)
C43 0.064(10) 0.158(19) 0.061(10) -0.011(10) 0.033(8) 0.044(12)
C44 0.074(13) 0.15(2) 0.095(14) -0.017(13) 0.053(12) 0.007(13)
C45 0.104(14) 0.069(11) 0.043(8) 0.010(7) 0.028(8) 0.044(11)
C46 0.058(11) 0.076(13) 0.084(13) -0.028(10) 0.000(10) 0.015(10)
C47 0.063(10) 0.046(8) 0.124(13) 0.004(8) 0.059(10) -0.018(7)
C48 0.124(14) 0.052(9) 0.059(8) 0.011(7) 0.040(9) 0.030(9)
C49 0.061(10) 0.075(11) 0.071(10) 0.006(9) 0.023(8) 0.026(9)
C50 0.21(3) 0.14(2) 0.086(15) 0.030(14) 0.086(19) 0.11(2)
C51 0.106(17) 0.121(19) 0.112(17) -0.014(14) -0.020(13) 0.056(15)
C52 0.17(2) 0.14(2) 0.27(3) 0.01(2) 0.16(3) 0.024(18)
C53 0.25(3) 0.12(2) 0.12(2) 0.051(16) 0.07(2) 0.06(2)
C54 0.095(15) 0.097(15) 0.17(2) 0.008(14) 0.049(14) 0.062(13)
C55 0.043(7) 0.058(9) 0.036(6) 0.015(6) 0.015(6) 0.001(7)
C56 0.046(8) 0.062(9) 0.045(7) 0.014(6) 0.016(6) 0.018(7)
C57 0.062(9) 0.056(9) 0.041(7) 0.014(6) 0.016(6) 0.025(8)
C58 0.046(8) 0.069(10) 0.058(8) 0.021(7) 0.014(7) 0.029(8)
C59 0.073(10) 0.057(8) 0.028(6) 0.014(6) 0.017(6) 0.018(8)
C60 0.069(10) 0.067(10) 0.050(8) 0.007(7) 0.033(8) 0.012(8)
C61 0.053(9) 0.051(9) 0.066(9) 0.010(7) 0.023(7) 0.002(8)
C62 0.079(12) 0.068(11) 0.060(9) 0.009(8) 0.023(9) 0.024(10)
C63 0.058(10) 0.117(16) 0.093(13) 0.018(12) 0.025(9) 0.054(11)
C64 0.043(8) 0.077(11) 0.042(7) -0.003(7) -0.013(6) 0.008(8)
C65 0.103(14) 0.090(13) 0.092(12) -0.004(10) 0.055(11) 0.011(11)
C66 0.140(17) 0.117(16) 0.134(17) 0.006(12) 0.034(13) 0.073(14)
C67 0.078(11) 0.056(9) 0.053(8) 0.013(7) 0.009(8) 0.030(9)
C68 0.103(14) 0.065(10) 0.052(8) 0.026(7) 0.039(9) 0.047(10)
C69 0.066(10) 0.069(11) 0.101(13) 0.043(10) 0.039(10) 0.038(9)
C70 0.101(17) 0.085(15) 0.14(2) 0.056(15) 0.058(17) 0.052(14)
C71 0.16(3) 0.15(3) 0.23(4) 0.12(3) 0.15(3) 0.10(3)
C72 0.26(5) 0.13(3) 0.21(4) 0.12(3) 0.20(4) 0.14(3)
C73 0.19(3) 0.112(19) 0.14(2) 0.074(17) 0.11(2) 0.11(2)
C74 0.168(17) 0.112(13) 0.041(8) 0.025(8) 0.042(10) 0.075(13)
C75 0.147(17) 0.086(12) 0.066(11) 0.019(9) 0.019(10) 0.051(12)
C76 0.116(14) 0.083(12) 0.089(12) 0.032(9) 0.019(10) 0.054(11)
C77 0.089(13) 0.104(14) 0.118(15) 0.040(12) -0.002(10) 0.039(11)
C78 0.106(15) 0.123(16) 0.152(18) 0.049(14) 0.035(12) 0.062(13)
C79 0.13(2) 0.18(3) 0.23(4) 0.09(3) 0.10(3) 0.11(2)
C80 0.12(3) 0.17(3) 0.23(4) 0.04(3) 0.10(3) 0.03(2)
C81 0.064(14) 0.15(3) 0.17(3) -0.02(2) -0.013(16) 0.049(16)
C82 0.18(4) 0.22(5) 0.22(5) 0.13(4) 0.07(3) 0.10(3)
O21 0.119(14) 0.109(13) 0.146(16) 0.009(11) 0.030(12) 0.052(11)
O22 0.144(18) 0.24(3) 0.155(19) -0.009(18) 0.073(16) 0.090(19)

loop_
_atom_type_symbol
_atom_type_description
_atom_type_scat_dispersion_real
_atom_type_scat_dispersion_imag
_atom_type_scat_source
C C 0.0181 0.0091 'International Tables Vol C Tables 4.2.6.8 and 6.1.1.4'
H H 0.0000 0.0000 'International Tables Vol C Tables 4.2.6.8 and 6.1.1.4'
Cu Cu -1.9646 0.5888 'International Tables Vol C Tables 4.2.6.8 and 6.1.1.4'
F F 0.0727 0.0534 'International Tables Vol C Tables 4.2.6.8 and 6.1.1.4'
N N 0.0311 0.0180 'International Tables Vol C Tables 4.2.6.8 and 6.1.1.4'
O O 0.0492 0.0322 'International Tables Vol C Tables 4.2.6.8 and 6.1.1.4'
Rh Rh 0.0927 3.6045 'International Tables Vol C Tables 4.2.6.8 and 6.1.1.4'
S S 0.3331 0.5567 'International Tables Vol C Tables 4.2.6.8 and 6.1.1.4'
Cl Cl 0.3639 0.7018 'International Tables Vol C Tables 4.2.6.8 and 6.1.1.4'

loop_
_geom_angle_atom_site_label_1
_geom_angle_atom_site_label_2
_geom_angle_atom_site_label_3
_geom_angle
_geom_angle_site_symmetry_1
_geom_angle_site_symmetry_3
O2 Rh1 C48 146.3(7) . .
O2 Rh1 O1 76.8(3) . .
C48 Rh1 O1 136.9(7) . .
O2 Rh1 N1 83.8(4) . .
C48 Rh1 N1 98.1(5) . .
O1 Rh1 N1 84.4(4) . .
O2 Rh1 C47 108.3(7) . .
C48 Rh1 C47 39.6(8) . .
O1 Rh1 C47 164.0(6) . .
N1 Rh1 C47 111.0(7) . .
O2 Rh1 C45 117.0(5) . .
C48 Rh1 C45 64.5(6) . .
O1 Rh1 C45 100.5(6) . .
N1 Rh1 C45 159.2(6) . .
C47 Rh1 C45 63.5(8) . .
O2 Rh1 C49 155.8(5) . .
C48 Rh1 C49 38.7(7) . .
O1 Rh1 C49 103.9(6) . .
N1 Rh1 C49 120.4(6) . .
C47 Rh1 C49 65.1(7) . .
C45 Rh1 C49 38.9(6) . .
O2 Rh1 C46 95.3(6) . .
C48 Rh1 C46 65.9(8) . .
O1 Rh1 C46 126.1(8) . .
N1 Rh1 C46 148.6(8) . .
C47 Rh1 C46 39.6(9) . .
C45 Rh1 C46 36.4(8) . .
C49 Rh1 C46 64.4(7) . .
C58 Rh2 N2 111.1(5) . 2_656
C58 Rh2 O3 103.8(5) . .
N2 Rh2 O3 85.2(4) 2_656 .
C58 Rh2 O4 164.0(5) . .
N2 Rh2 O4 84.9(4) 2_656 .
O3 Rh2 O4 76.3(3) . .
C58 Rh2 C56 66.3(6) . .
N2 Rh2 C56 112.7(5) 2_656 .
O3 Rh2 C56 161.5(4) . .
O4 Rh2 C56 108.8(5) . .
C58 Rh2 C57 39.0(6) . .
N2 Rh2 C57 94.4(5) 2_656 .
O3 Rh2 C57 139.4(5) . .
O4 Rh2 C57 144.3(5) . .
C56 Rh2 C57 39.2(6) . .
C58 Rh2 C59 40.2(6) . .
N2 Rh2 C59 151.0(5) 2_656 .
O3 Rh2 C59 96.7(5) . .
O4 Rh2 C59 123.8(5) . .
C56 Rh2 C59 65.4(5) . .
C57 Rh2 C59 65.5(5) . .
C58 Rh2 C55 65.7(6) . .
N2 Rh2 C55 151.4(5) 2_656 .
O3 Rh2 C55 123.4(4) . .
O4 Rh2 C55 100.5(5) . .
C56 Rh2 C55 38.9(5) . .
C57 Rh2 C55 64.9(6) . .
C59 Rh2 C55 38.2(6) . .
O9 Cu1 O6 174.0(5) . .
O9 Cu1 O5 86.0(3) . .
O6 Cu1 O5 92.2(4) . .
O9 Cu1 O10 93.3(4) . .
O6 Cu1 O10 88.3(4) . .
O5 Cu1 O10 177.3(5) . .
O11 Cu2 O8 174.2(6) . .
O11 Cu2 O12 92.6(4) . .
O8 Cu2 O12 87.1(4) . .
O11 Cu2 O7 86.9(4) . .
O8 Cu2 O7 92.8(4) . .
O12 Cu2 O7 174.3(6) . .
O11 Cu2 O20 91.4(6) . .
O8 Cu2 O20 94.4(6) . .
O12 Cu2 O20 92.5(6) . .
O7 Cu2 O20 93.1(5) . .
C7 N1 C11 119.0(11) . .
C7 N1 Rh1 122.4(8) . .
C11 N1 Rh1 118.5(8) . .
C30 N2 C26 120.7(10) . .
C30 N2 Rh2 121.4(8) . 2_656
C26 N2 Rh2 117.8(7) . 2_656
C1 O1 Rh1 114.8(8) . .
C2 O2 Rh1 115.3(8) . .
C4 O3 Rh2 116.2(7) . .
C5 O4 Rh2 115.1(7) . .
C12 O5 Cu1 125.8(8) . .
C14 O6 Cu1 127.2(9) . .
C19 O7 Cu2 125.1(8) . .
C21 O8 Cu2 127.9(9) . .
C31 O9 Cu1 124.9(7) . .
C33 O10 Cu1 125.9(8) . .
C38 O11 Cu2 126.6(8) . .
C40 O12 Cu2 126.9(9) . .
C80 O20 Cu2 116.4(19) . .
O13 S1 O14 113.8(9) . .
O13 S1 O15 114.8(11) . .
O14 S1 O15 116.8(13) . .
O13 S1 C65 102.2(10) . .
O14 S1 C65 103.7(15) . .
O15 S1 C65 103.0(10) . .
O17 S2 O16 120.3(15) . .
O17 S2 O18 114.1(17) . .
O16 S2 O18 114.3(14) . .
O17 S2 C66 101.2(14) . .
O16 S2 C66 101.5(14) . .
O18 S2 C66 101.4(17) . .
O1 C1 C6 123.6(11) . .
O1 C1 C2 117.3(11) . .
C6 C1 C2 119.0(11) . .
O2 C2 C3 125.2(12) . .
O2 C2 C1 115.8(11) . .
C3 C2 C1 119.0(12) . .
C4 C3 C2 121.5(12) . .
C4 C3 Cl1 119.9(10) . .
C2 C3 Cl1 118.6(10) . .
O3 C4 C3 124.5(11) . .
O3 C4 C5 115.7(11) . .
C3 C4 C5 119.8(11) . .
O4 C5 C6 124.1(11) . .
O4 C5 C4 116.7(11) . .
C6 C5 C4 119.0(11) . .
C5 C6 C1 120.7(11) . .
C5 C6 Cl2 121.2(10) . .
C1 C6 Cl2 118.1(9) . .
N1 C7 C8 124.5(12) . .
C7 C8 C9 115.9(11) . .
C7 C8 C12 124.8(11) . .
C9 C8 C12 119.2(11) . .
C10 C9 C8 120.7(11) . .
C9 C10 C11 118.1(11) . .
C9 C10 C19 119.9(11) . .
C11 C10 C19 121.9(11) . .
N1 C11 C10 121.7(11) . .
O5 C12 C13 126.9(12) . .
O5 C12 C8 113.2(10) . .
C13 C12 C8 120.0(11) . .
C12 C13 C14 123.2(13) . .
O6 C14 C13 124.5(12) . .
O6 C14 C15 114.6(12) . .
C13 C14 C15 120.8(12) . .
C16' C15 C17' 117(3) . .
C16' C15 C18' 107(4) . .
C17' C15 C18' 107(3) . .
C18 C15 C17 126(4) . .
C18 C15 C14 114(2) . .
C16' C15 C14 110.2(19) . .
C17' C15 C14 110.3(16) . .
C18' C15 C14 103(3) . .
C17 C15 C14 105(2) . .
C18 C15 C16 100(3) . .
C17 C15 C16 104(3) . .
C14 C15 C16 104.4(17) . .
O7 C19 C20 127.5(11) . .
O7 C19 C10 112.2(10) . .
C20 C19 C10 120.3(11) . .
C19 C20 C21 123.3(12) . .
O8 C21 C20 123.2(12) . .
O8 C21 C22 117.0(13) . .
C20 C21 C22 119.8(12) . .
C25 C22 C21 116.1(16) . .
C25 C22 C24 112.4(19) . .
C21 C22 C24 106.0(16) . .
C25 C22 C23 108.4(18) . .
C21 C22 C23 106.8(13) . .
C24 C22 C23 106.6(19) . .
N2 C26 C27 120.9(10) . .
C28 C27 C26 118.3(11) . .
C28 C27 C31 120.4(11) . .
C26 C27 C31 121.2(10) . .
C27 C28 C29 120.7(12) . .
C30 C29 C28 117.9(11) . .
C30 C29 C38 123.3(11) . .
C28 C29 C38 118.8(11) . .
N2 C30 C29 121.5(11) . .
O9 C31 C32 126.2(11) . .
O9 C31 C27 112.7(10) . .
C32 C31 C27 121.1(11) . .
C31 C32 C33 125.1(12) . .
O10 C33 C32 124.2(11) . .
O10 C33 C34 113.9(11) . .
C32 C33 C34 121.9(12) . .
C35 C34 C37 110.6(16) . .
C35 C34 C36 106.7(16) . .
C37 C34 C36 112.7(18) . .
C35 C34 C33 109.0(15) . .
C37 C34 C33 106.2(14) . .
C36 C34 C33 111.7(13) . .
O11 C38 C39 125.7(12) . .
O11 C38 C29 114.0(10) . .
C39 C38 C29 120.3(11) . .
C40 C39 C38 122.9(12) . .
O12 C40 C39 125.3(13) . .
O12 C40 C41 113.4(12) . .
C39 C40 C41 121.3(12) . .
C44 C41 C42 109.4(18) . .
C44 C41 C43 109.9(17) . .
C42 C41 C43 109.4(18) . .
C44 C41 C40 107.6(16) . .
C42 C41 C40 107.7(15) . .
C43 C41 C40 112.9(13) . .
C46 C45 C49 112.3(18) . .
C46 C45 C50 127(2) . .
C49 C45 C50 121(2) . .
C46 C45 Rh1 72.8(10) . .
C49 C45 Rh1 71.4(9) . .
C50 C45 Rh1 123.6(14) . .
C45 C46 C47 106.9(17) . .
C45 C46 C51 123(3) . .
C47 C46 C51 130(2) . .
C45 C46 Rh1 70.8(10) . .
C47 C46 Rh1 69.1(9) . .
C51 C46 Rh1 121.4(16) . .
C48 C47 C46 107.3(15) . .
C48 C47 C52 130(3) . .
C46 C47 C52 122(3) . .
C48 C47 Rh1 70.0(9) . .
C46 C47 Rh1 71.3(10) . .
C52 C47 Rh1 122.5(18) . .
C49 C48 C47 107.5(16) . .
C49 C48 C53 127(3) . .
C47 C48 C53 125(2) . .
C49 C48 Rh1 72.0(11) . .
C47 C48 Rh1 70.4(11) . .
C53 C48 Rh1 126.0(15) . .
C48 C49 C45 106.0(17) . .
C48 C49 C54 125(2) . .
C45 C49 C54 129(2) . .
C48 C49 Rh1 69.4(10) . .
C45 C49 Rh1 69.7(10) . .
C54 C49 Rh1 123.0(13) . .
C59 C55 C56 109.0(13) . .
C59 C55 C60 123.4(13) . .
C56 C55 C60 127.6(13) . .
C59 C55 Rh2 70.0(7) . .
C56 C55 Rh2 69.6(8) . .
C60 C55 Rh2 124.2(11) . .
C55 C56 C57 107.1(12) . .
C55 C56 C61 124.8(13) . .
C57 C56 C61 127.7(14) . .
C55 C56 Rh2 71.5(8) . .
C57 C56 Rh2 70.4(8) . .
C61 C56 Rh2 128.3(11) . .
C58 C57 C56 108.8(13) . .
C58 C57 C62 125.8(15) . .
C56 C57 C62 125.4(14) . .
C58 C57 Rh2 69.3(8) . .
C56 C57 Rh2 70.4(8) . .
C62 C57 Rh2 125.2(11) . .
C57 C58 C59 107.2(13) . .
C57 C58 C63 128.8(15) . .
C59 C58 C63 124.0(15) . .
C57 C58 Rh2 71.8(8) . .
C59 C58 Rh2 71.2(8) . .
C63 C58 Rh2 123.8(13) . .
C55 C59 C58 107.8(13) . .
C55 C59 C64 126.8(14) . .
C58 C59 C64 125.4(15) . .
C55 C59 Rh2 71.8(8) . .
C58 C59 Rh2 68.6(7) . .
C64 C59 Rh2 124.8(11) . .
F3 C65 F1 107(2) . .
F3 C65 F2 104(2) . .
F1 C65 F2 103(2) . .
F3 C65 S1 116(2) . .
F1 C65 S1 113.3(18) . .
F2 C65 S1 111.3(17) . .
F4 C66 F6 111(3) . .
F4 C66 F5 109(2) . .
F6 C66 F5 99(2) . .
F4 C66 S2 110(2) . .
F6 C66 S2 113(2) . .
F5 C66 S2 114(2) . .
C68 C67 C69 118.9(14) . 2_656
C68 C67 C76 121.7(19) . .
C69 C67 C76 119(2) 2_656 .
C67 C68 C69 120.8(15) . .
C67 C68 C73 117(2) . .
C69 C68 C73 122(2) . .
C68 C69 C67 120.3(16) . 2_656
C68 C69 C70 119(2) . .
C67 C69 C70 121(2) 2_656 .
C71 C70 C78 120(3) . 2_656
C71 C70 C69 122(3) . .
C78 C70 C69 117(3) 2_656 .
C70 C71 C72 118(3) . .
C73 C72 C71 124(3) . .
C74 C73 C72 126(3) . .
C74 C73 C68 119(3) . .
C72 C73 C68 115(3) . .
C75 C74 C73 122(2) . .
C76 C75 C74 121(2) . .
C77 C76 C75 122(3) . .
C77 C76 C67 119(2) . .
C75 C76 C67 120(3) . .
C76 C77 C78 123(3) . .
C77 C78 C70 121(3) . 2_656

loop_
_geom_bond_atom_site_label_1
_geom_bond_atom_site_label_2
_geom_bond_distance
_geom_bond_site_symmetry_2
Rh1 O2 2.118(9) .
Rh1 C48 2.119(18) .
Rh1 O1 2.122(8) .
Rh1 N1 2.124(10) .
Rh1 C47 2.125(16) .
Rh1 C45 2.130(15) .
Rh1 C49 2.153(18) .
Rh1 C46 2.155(16) .
Rh2 C58 2.113(14) .
Rh2 N2 2.117(10) 2_656
Rh2 O3 2.122(9) .
Rh2 O4 2.135(8) .
Rh2 C56 2.146(15) .
Rh2 C57 2.146(15) .
Rh2 C59 2.149(13) .
Rh2 C55 2.172(12) .
Cu1 O9 1.914(8) .
Cu1 O6 1.917(9) .
Cu1 O5 1.924(8) .
Cu1 O10 1.933(9) .
Cu2 O11 1.905(8) .
Cu2 O8 1.911(9) .
Cu2 O12 1.918(10) .
Cu2 O7 1.919(9) .
Cu2 O20 2.43(2) .
Cl1 C3 1.735(13) .
Cl2 C6 1.728(12) .
N1 C7 1.308(17) .
N1 C11 1.346(15) .
N2 C30 1.336(15) .
N2 C26 1.350(15) .
N2 Rh2 2.117(10) 2_656
O1 C1 1.236(15) .
O2 C2 1.252(16) .
O3 C4 1.254(14) .
O4 C5 1.256(15) .
O5 C12 1.245(15) .
O6 C14 1.258(16) .
O7 C19 1.264(14) .
O8 C21 1.274(16) .
O9 C31 1.275(14) .
O10 C33 1.264(15) .
O11 C38 1.257(15) .
O12 C40 1.265(16) .
O13 S1 1.403(13) .
O14 S1 1.406(18) .
O15 S1 1.411(16) .
O16 S2 1.404(19) .
O17 S2 1.393(19) .
O18 S2 1.46(2) .
O19 C79 1.45(3) .
O20 C80 1.50(3) .
S1 C65 1.76(3) .
S2 C66 1.75(3) .
F1 C65 1.33(2) .
F2 C65 1.39(3) .
F3 C65 1.31(3) .
F4 C66 1.33(3) .
F5 C66 1.38(3) .
F6 C66 1.370(18) .
C1 C6 1.408(19) .
C1 C2 1.521(16) .
C2 C3 1.388(19) .
C3 C4 1.372(18) .
C4 C5 1.521(15) .
C5 C6 1.384(18) .
C7 C8 1.402(17) .
C8 C9 1.405(17) .
C8 C12 1.506(17) .
C9 C10 1.376(17) .
C10 C11 1.407(17) .
C10 C19 1.509(16) .
C12 C13 1.386(18) .
C13 C14 1.40(2) .
C14 C15 1.565(19) .
C15 C18 1.46(5) .
C15 C16' 1.516(19) .
C15 C17' 1.518(19) .
C15 C18' 1.53(2) .
C15 C17 1.55(5) .
C15 C16 1.59(4) .
C19 C20 1.378(17) .
C20 C21 1.425(18) .
C21 C22 1.526(19) .
C22 C25 1.44(3) .
C22 C24 1.54(3) .
C22 C23 1.55(3) .
C26 C27 1.405(17) .
C27 C28 1.372(16) .
C27 C31 1.508(16) .
C28 C29 1.402(18) .
C29 C30 1.393(17) .
C29 C38 1.500(17) .
C31 C32 1.369(17) .
C32 C33 1.397(17) .
C33 C34 1.542(19) .
C34 C35 1.51(3) .
C34 C37 1.52(3) .
C34 C36 1.53(2) .
C38 C39 1.414(18) .
C39 C40 1.386(19) .
C40 C41 1.544(19) .
C41 C44 1.45(3) .
C41 C42 1.50(3) .
C41 C43 1.53(2) .
C45 C46 1.34(3) .
C45 C49 1.42(2) .
C45 C50 1.52(3) .
C46 C47 1.45(3) .
C46 C51 1.48(3) .
C47 C48 1.44(3) .
C47 C52 1.50(3) .
C48 C49 1.41(3) .
C48 C53 1.53(3) .
C49 C54 1.47(3) .
C55 C59 1.41(2) .
C55 C56 1.438(19) .
C55 C60 1.51(2) .
C56 C57 1.44(2) .
C56 C61 1.49(2) .
C57 C58 1.42(2) .
C57 C62 1.48(2) .
C58 C59 1.47(2) .
C58 C63 1.52(2) .
C59 C64 1.50(2) .
C67 C68 1.40(3) .
C67 C69 1.42(3) 2_656
C67 C76 1.43(3) .
C68 C69 1.41(2) .
C68 C73 1.45(3) .
C69 C67 1.42(3) 2_656
C69 C70 1.42(3) .
C70 C71 1.34(4) .
C70 C78 1.41(4) 2_656
C71 C72 1.46(5) .
C72 C73 1.41(5) .
C73 C74 1.41(4) .
C74 C75 1.37(4) .
C75 C76 1.36(3) .
C76 C77 1.35(4) .
C77 C78 1.39(4) .
C78 C70 1.41(4) 2_656
C81 O21 1.40(3) .
C82 O22 1.48(3) .

loop_
_geom_torsion_atom_site_label_1
_geom_torsion_atom_site_label_2
_geom_torsion_atom_site_label_3
_geom_torsion_atom_site_label_4
_geom_torsion
_geom_torsion_site_symmetry_1
_geom_torsion_site_symmetry_4
Rh1 O1 C1 C6 -176.1(8) . .
Rh1 O1 C1 C2 1.5(12) . .
Rh1 O2 C2 C3 176.1(9) . .
Rh1 O2 C2 C1 -1.1(12) . .
O1 C1 C2 O2 -0.3(15) . .
C6 C1 C2 O2 177.5(10) . .
O1 C1 C2 C3 -177.7(10) . .
C6 C1 C2 C3 0.1(15) . .
O2 C2 C3 C4 175.5(11) . .
C1 C2 C3 C4 -7.4(16) . .
O2 C2 C3 Cl1 -2.8(16) . .
C1 C2 C3 Cl1 174.3(8) . .
Rh2 O3 C4 C3 -178.0(9) . .
Rh2 O3 C4 C5 0.3(12) . .
C2 C3 C4 O3 -175.5(11) . .
Cl1 C3 C4 O3 2.8(16) . .
C2 C3 C4 C5 6.3(16) . .
Cl1 C3 C4 C5 -175.4(8) . .
Rh2 O4 C5 C6 175.4(8) . .
Rh2 O4 C5 C4 -0.7(11) . .
O3 C4 C5 O4 0.3(14) . .
C3 C4 C5 O4 178.7(10) . .
O3 C4 C5 C6 -176.1(10) . .
C3 C4 C5 C6 2.3(15) . .
O4 C5 C6 C1 174.3(10) . .
C4 C5 C6 C1 -9.6(16) . .
O4 C5 C6 Cl2 -2.3(16) . .
C4 C5 C6 Cl2 173.8(8) . .
O1 C1 C6 C5 -173.9(10) . .
C2 C1 C6 C5 8.5(16) . .
O1 C1 C6 Cl2 2.8(16) . .
C2 C1 C6 Cl2 -174.9(8) . .
C11 N1 C7 C8 2(2) . .
Rh1 N1 C7 C8 -175.1(11) . .
N1 C7 C8 C9 -4(2) . .
N1 C7 C8 C12 179.8(14) . .
C7 C8 C9 C10 4(2) . .
C12 C8 C9 C10 -179.7(13) . .
C8 C9 C10 C11 -3(2) . .
C8 C9 C10 C19 179.6(13) . .
C7 N1 C11 C10 -1(2) . .
Rh1 N1 C11 C10 176.6(11) . .
C9 C10 C11 N1 1(2) . .
C19 C10 C11 N1 179.0(13) . .
Cu1 O5 C12 C13 1(2) . .
Cu1 O5 C12 C8 -177.8(9) . .
C7 C8 C12 O5 169.8(14) . .
C9 C8 C12 O5 -6.5(19) . .
C7 C8 C12 C13 -9(2) . .
C9 C8 C12 C13 174.6(14) . .
O5 C12 C13 C14 3(3) . .
C8 C12 C13 C14 -178.0(15) . .
Cu1 O6 C14 C13 -3(3) . .
Cu1 O6 C14 C15 -179.2(12) . .
C12 C13 C14 O6 -2(3) . .
C12 C13 C14 C15 173.8(17) . .
O6 C14 C15 C18 -165(4) . .
C13 C14 C15 C18 19(4) . .
O6 C14 C15 C16' -1(4) . .
C13 C14 C15 C16' -178(3) . .
O6 C14 C15 C17' 130(2) . .
C13 C14 C15 C17' -47(3) . .
O6 C14 C15 C18' -116(3) . .
C13 C14 C15 C18' 68(4) . .
O6 C14 C15 C17 53(3) . .
C13 C14 C15 C17 -123(3) . .
O6 C14 C15 C16 -56(2) . .
C13 C14 C15 C16 128(2) . .
Cu2 O7 C19 C20 -1(2) . .
Cu2 O7 C19 C10 -179.1(10) . .
C9 C10 C19 O7 13(2) . .
C11 C10 C19 O7 -164.9(14) . .
C9 C10 C19 C20 -165.7(14) . .
C11 C10 C19 C20 16(2) . .
O7 C19 C20 C21 3(3) . .
C10 C19 C20 C21 -178.7(15) . .
Cu2 O8 C21 C20 -4(3) . .
Cu2 O8 C21 C22 177.6(12) . .
C19 C20 C21 O8 0(3) . .
C19 C20 C21 C22 177.9(16) . .
O8 C21 C22 C25 -163(2) . .
C20 C21 C22 C25 19(3) . .
O8 C21 C22 C24 71(2) . .
C20 C21 C22 C24 -107(2) . .
O8 C21 C22 C23 -42(2) . .
C20 C21 C22 C23 139.6(18) . .
C30 N2 C26 C27 0(2) . .
Rh2 N2 C26 C27 -177.5(10) 2_656 .
N2 C26 C27 C28 1(2) . .
N2 C26 C27 C31 178.8(12) . .
C26 C27 C28 C29 -1(2) . .
C31 C27 C28 C29 -179.5(13) . .
C27 C28 C29 C30 1(2) . .
C27 C28 C29 C38 179.3(13) . .
C26 N2 C30 C29 -1(2) . .
Rh2 N2 C30 C29 177.2(10) 2_656 .
C28 C29 C30 N2 0(2) . .
C38 C29 C30 N2 -178.2(13) . .
Cu1 O9 C31 C32 -2(2) . .
Cu1 O9 C31 C27 176.8(9) . .
C28 C27 C31 O9 3.1(19) . .
C26 C27 C31 O9 -175.0(13) . .
C28 C27 C31 C32 -177.7(14) . .
C26 C27 C31 C32 4(2) . .
O9 C31 C32 C33 -3(3) . .
C27 C31 C32 C33 178.0(15) . .
Cu1 O10 C33 C32 5(2) . .
Cu1 O10 C33 C34 -176.9(12) . .
C31 C32 C33 O10 2(3) . .
C31 C32 C33 C34 -176.6(16) . .
O10 C33 C34 C35 50(2) . .
C32 C33 C34 C35 -131.2(17) . .
O10 C33 C34 C37 -68.7(19) . .
C32 C33 C34 C37 109.7(18) . .
O10 C33 C34 C36 168.1(17) . .
C32 C33 C34 C36 -14(3) . .
Cu2 O11 C38 C39 1(2) . .
Cu2 O11 C38 C29 -179.8(10) . .
C30 C29 C38 O11 168.8(14) . .
C28 C29 C38 O11 -9(2) . .
C30 C29 C38 C39 -12(2) . .
C28 C29 C38 C39 170.0(14) . .
O11 C38 C39 C40 2(3) . .
C29 C38 C39 C40 -176.8(16) . .
Cu2 O12 C40 C39 2(3) . .
Cu2 O12 C40 C41 179.3(13) . .
C38 C39 C40 O12 -4(3) . .
C38 C39 C40 C41 178.8(17) . .
O12 C40 C41 C44 -68(2) . .
C39 C40 C41 C44 109(2) . .
O12 C40 C41 C42 49(2) . .
C39 C40 C41 C42 -133(2) . .
O12 C40 C41 C43 170.2(18) . .
C39 C40 C41 C43 -12(3) . .
C49 C45 C46 C47 -1(2) . .
C50 C45 C46 C47 179.4(18) . .
Rh1 C45 C46 C47 60.0(12) . .
C49 C45 C46 C51 -176.4(18) . .
C50 C45 C46 C51 4(3) . .
Rh1 C45 C46 C51 -116(2) . .
C49 C45 C46 Rh1 -60.9(13) . .
C50 C45 C46 Rh1 119(2) . .
C45 C46 C47 C48 0(2) . .
C51 C46 C47 C48 175(2) . .
Rh1 C46 C47 C48 61.1(12) . .
C45 C46 C47 C52 -178(2) . .
C51 C46 C47 C52 -3(4) . .
Rh1 C46 C47 C52 -117(2) . .
C45 C46 C47 Rh1 -61.1(13) . .
C51 C46 C47 Rh1 114(2) . .
C46 C47 C48 C49 1(2) . .
C52 C47 C48 C49 179(2) . .
Rh1 C47 C48 C49 62.8(13) . .
C46 C47 C48 C53 177(2) . .
C52 C47 C48 C53 -5(4) . .
Rh1 C47 C48 C53 -121(2) . .
C46 C47 C48 Rh1 -61.9(13) . .
C52 C47 C48 Rh1 116(3) . .
C47 C48 C49 C45 -1(2) . .
C53 C48 C49 C45 -178(2) . .
Rh1 C48 C49 C45 60.5(12) . .
C47 C48 C49 C54 -178.3(18) . .
C53 C48 C49 C54 5(3) . .
Rh1 C48 C49 C54 -116.5(19) . .
C47 C48 C49 Rh1 -61.8(12) . .
C53 C48 C49 Rh1 122(2) . .
C46 C45 C49 C48 1(2) . .
C50 C45 C49 C48 -178.8(17) . .
Rh1 C45 C49 C48 -60.3(12) . .
C46 C45 C49 C54 178.3(19) . .
C50 C45 C49 C54 -2(3) . .
Rh1 C45 C49 C54 117(2) . .
C46 C45 C49 Rh1 61.7(14) . .
C50 C45 C49 Rh1 -118.6(18) . .
C59 C55 C56 C57 2.6(16) . .
C60 C55 C56 C57 179.9(14) . .
Rh2 C55 C56 C57 61.8(10) . .
C59 C55 C56 C61 176.6(14) . .
C60 C55 C56 C61 -6(2) . .
Rh2 C55 C56 C61 -124.3(15) . .
C59 C55 C56 Rh2 -59.1(10) . .
C60 C55 C56 Rh2 118.1(15) . .
C55 C56 C57 C58 -3.8(16) . .
C61 C56 C57 C58 -177.5(15) . .
Rh2 C56 C57 C58 58.7(10) . .
C55 C56 C57 C62 177.6(14) . .
C61 C56 C57 C62 4(2) . .
Rh2 C56 C57 C62 -119.9(15) . .
C55 C56 C57 Rh2 -62.5(10) . .
C61 C56 C57 Rh2 123.7(16) . .
C56 C57 C58 C59 3.5(16) . .
C62 C57 C58 C59 -177.9(14) . .
Rh2 C57 C58 C59 62.9(10) . .
C56 C57 C58 C63 -178.5(16) . .
C62 C57 C58 C63 0(3) . .
Rh2 C57 C58 C63 -119.1(18) . .
C56 C57 C58 Rh2 -59.4(10) . .
C62 C57 C58 Rh2 119.2(15) . .
C56 C55 C59 C58 -0.5(16) . .
C60 C55 C59 C58 -177.9(13) . .
Rh2 C55 C59 C58 -59.4(9) . .
C56 C55 C59 C64 179.1(14) . .
C60 C55 C59 C64 2(2) . .
Rh2 C55 C59 C64 120.3(15) . .
C56 C55 C59 Rh2 58.8(10) . .
C60 C55 C59 Rh2 -118.5(14) . .
C57 C58 C59 C55 -1.8(16) . .
C63 C58 C59 C55 -180.0(15) . .
Rh2 C58 C59 C55 61.4(10) . .
C57 C58 C59 C64 178.5(14) . .
C63 C58 C59 C64 0(2) . .
Rh2 C58 C59 C64 -118.2(14) . .
C57 C58 C59 Rh2 -63.2(10) . .
C63 C58 C59 Rh2 118.6(17) . .
O13 S1 C65 F3 -179(2) . .
O14 S1 C65 F3 -60(2) . .
O15 S1 C65 F3 62(2) . .
O13 S1 C65 F1 -53(2) . .
O14 S1 C65 F1 65(2) . .
O15 S1 C65 F1 -173(2) . .
O13 S1 C65 F2 62.5(17) . .
O14 S1 C65 F2 -179.0(15) . .
O15 S1 C65 F2 -56.9(19) . .
O17 S2 C66 F4 64(2) . .
O16 S2 C66 F4 -61(2) . .
O18 S2 C66 F4 -179(2) . .
O17 S2 C66 F6 -61(3) . .
O16 S2 C66 F6 174(2) . .
O18 S2 C66 F6 56(3) . .
O17 S2 C66 F5 -173.4(19) . .
O16 S2 C66 F5 62(2) . .
O18 S2 C66 F5 -56(2) . .
C69 C67 C68 C69 2(3) 2_656 .
C76 C67 C68 C69 -179.1(16) . .
C69 C67 C68 C73 -179.3(16) 2_656 .
C76 C67 C68 C73 0(2) . .
C67 C68 C69 C67 -2(3) . 2_656
C73 C68 C69 C67 179.3(16) . 2_656
C67 C68 C69 C70 -179.8(16) . .
C73 C68 C69 C70 1(3) . .
C68 C69 C70 C71 -2(3) . .
C67 C69 C70 C71 179(2) 2_656 .
C68 C69 C70 C78 -178.7(19) . 2_656
C67 C69 C70 C78 3(3) 2_656 2_656
C78 C70 C71 C72 177(2) 2_656 .
C69 C70 C71 C72 1(4) . .
C70 C71 C72 C73 2(4) . .
C71 C72 C73 C74 -179(3) . .
C71 C72 C73 C68 -3(4) . .
C67 C68 C73 C74 -1(3) . .
C69 C68 C73 C74 178.0(18) . .
C67 C68 C73 C72 -177.8(18) . .
C69 C68 C73 C72 1(3) . .
C72 C73 C74 C75 177(2) . .
C68 C73 C74 C75 1(3) . .
C73 C74 C75 C76 0(4) . .
C74 C75 C76 C77 178(2) . .
C74 C75 C76 C67 -1(3) . .
C68 C67 C76 C77 -178.5(19) . .
C69 C67 C76 C77 1(3) 2_656 .
C68 C67 C76 C75 1(3) . .
C69 C67 C76 C75 -179.6(18) 2_656 .
C75 C76 C77 C78 -180(2) . .
C67 C76 C77 C78 0(4) . .
C76 C77 C78 C70 -2(4) . 2_656

loop_
_platon_squeeze_void_nr
_platon_squeeze_void_average_x
_platon_squeeze_void_average_y
_platon_squeeze_void_average_z
_platon_squeeze_void_volume
_platon_squeeze_void_count_electrons
_platon_squeeze_void_content
1 0.500 0.500 0.500 1059 264 ' '
2 0.034 0.262 0.861 11 0 ' '
3 0.084 0.881 0.452 23 0 ' '
4 0.083 0.583 0.157 7 0 ' '
5 0.245 0.045 0.816 13 -1 ' '
6 0.755 0.955 0.184 14 -1 ' '
7 0.915 0.119 0.548 23 1 ' '
8 0.917 0.417 0.843 7 0 ' '
9 0.966 0.738 0.139 11 0 ' '
